data_7226704
loop_
_publ_author_name
'DALAI, SUDIPTA'
'Jana, Swapan Kumar'
'Mandal, Amit'
'Kumar, Anoop'
'Puschmann, Horst'
'Hossain, Maidul'

_publ_section_title
;
 Sensing of tryptophan by a non-toxic Cobalt(II) complex
;
_journal_name_full 'RSC Adv.'
_journal_paper_doi 10.1039/C6RA16086G
_journal_year 2016
_chemical_absolute_configuration ad
_chemical_formula_moiety 'C56 H56 Co N8 O8, 2(Cl O4)'
_chemical_formula_sum 'C56 H56 Cl2 Co N8 O16'
_chemical_formula_weight 1226.91
_space_group_crystal_system tetragonal
_space_group_IT_number 114
_space_group_name_Hall 'P -4 2n'
_space_group_name_H-M_alt 'P -4 21 c'
_symmetry_space_group_name_Hall 'P -4 2n'
_symmetry_space_group_name_H-M 'P -4 21 c'
_atom_sites_solution_hydrogens geom
_audit_creation_date 2015-08-21
_audit_creation_method
;
Olex2 1.2-dev
(compiled 2015.06.29 svn.r3191 for OlexSys, GUI svn.r3563)
;
_audit_update_record
;
2015-08-21 deposited with the CCDC.
2016-09-26 downloaded from the CCDC.
;
_cell_angle_alpha 90
_cell_angle_beta 90
_cell_angle_gamma 90
_cell_formula_units_Z 2
_cell_length_a 11.8148(3)
_cell_length_b 11.8148(3)
_cell_length_c 20.5068(8)
_cell_measurement_reflns_used 4536
_cell_measurement_temperature 120(2)
_cell_measurement_theta_max 26.0650
_cell_measurement_theta_min 1.9860
_cell_volume 2862.53(15)
_computing_cell_refinement
;
CrysAlisPro, Agilent Technologies,
Version 1.171.37.31 (release 14-01-2014 CrysAlis171 .NET)
(compiled Jan 14 2014,18:38:05)
;
_computing_data_collection
;
CrysAlisPro, Agilent Technologies,
Version 1.171.37.31 (release 14-01-2014 CrysAlis171 .NET)
(compiled Jan 14 2014,18:38:05)
;
_computing_data_reduction
;
CrysAlisPro, Agilent Technologies,
Version 1.171.37.31 (release 14-01-2014 CrysAlis171 .NET)
(compiled Jan 14 2014,18:38:05)
;
_computing_molecular_graphics 'Olex2 (Dolomanov et al., 2009)'
_computing_publication_material 'Olex2 (Dolomanov et al., 2009)'
_computing_structure_refinement 'ShelXL (Sheldrick, 2015)'
_computing_structure_solution
;
Superflip (Palatinus & Chapuis, 2007;Palatinus & van der Lee, 2008;
Palatinus et al., 2012)
;
_diffrn_ambient_temperature 120(2)
_diffrn_detector 'CCD plate'
_diffrn_detector_area_resol_mean 16.1511
_diffrn_detector_type Sapphire3
_diffrn_measured_fraction_theta_full 1.000
_diffrn_measured_fraction_theta_max 1.000
_diffrn_measurement_details
;
  1 omega  -95.00  -35.00   1.0000   70.0000
omega____ theta____ kappa____ phi______ frames
    -      -21.1383 -178.0000 -150.0000 60

  2 omega  -93.00   17.00   1.0000   70.0000
omega____ theta____ kappa____ phi______ frames
    -      -21.1383  -19.0000   60.0000 110

  3 omega    3.00   84.00   1.0000   70.0000
omega____ theta____ kappa____ phi______ frames
    -       21.7633   57.0000  -90.0000 81

  4 omega  -47.00   50.00   1.0000   70.0000
omega____ theta____ kappa____ phi______ frames
    -       21.7633  -77.0000  150.0000 97
;
_diffrn_measurement_device 'four-circle diffractometer'
_diffrn_measurement_device_type 'Xcalibur, Sapphire3'
_diffrn_measurement_method '\w scans'
_diffrn_orient_matrix_UB_11 -0.0381755000
_diffrn_orient_matrix_UB_12 0.0050715000
_diffrn_orient_matrix_UB_13 -0.0265249000
_diffrn_orient_matrix_UB_21 -0.0018002000
_diffrn_orient_matrix_UB_22 0.0594922000
_diffrn_orient_matrix_UB_23 0.0046285000
_diffrn_orient_matrix_UB_31 0.0462836000
_diffrn_orient_matrix_UB_32 0.0064829000
_diffrn_orient_matrix_UB_33 -0.0216995000
_diffrn_radiation_monochromator graphite
_diffrn_radiation_probe x-ray
_diffrn_radiation_type MoK\a
_diffrn_radiation_wavelength 0.71073
_diffrn_reflns_av_R_equivalents 0.0541
_diffrn_reflns_av_unetI/netI 0.0393
_diffrn_reflns_Laue_measured_fraction_full 1.000
_diffrn_reflns_Laue_measured_fraction_max 1.000
_diffrn_reflns_limit_h_max 14
_diffrn_reflns_limit_h_min -14
_diffrn_reflns_limit_k_max 14
_diffrn_reflns_limit_k_min -14
_diffrn_reflns_limit_l_max 24
_diffrn_reflns_limit_l_min -25
_diffrn_reflns_number 18765
_diffrn_reflns_point_group_measured_fraction_full 1.000
_diffrn_reflns_point_group_measured_fraction_max 1.000
_diffrn_reflns_theta_full 26.000
_diffrn_reflns_theta_max 26.492
_diffrn_reflns_theta_min 1.986
_diffrn_source 'Enhance (Mo) X-ray Source'
_diffrn_source_current 35
_diffrn_source_voltage 50
_exptl_absorpt_coefficient_mu 0.470
_exptl_absorpt_correction_T_max 0.995
_exptl_absorpt_correction_T_min 0.994
_exptl_absorpt_correction_type analytical
_exptl_absorpt_process_details
;
CrysAlisPro, Agilent Technologies,
Version 1.171.37.31 (release 14-01-2014 CrysAlis171 .NET)
(compiled Jan 14 2014,18:38:05)
Analytical numeric absorption correction using a multifaceted crystal
            model based on expressions derived by R.C. Clark & J.S. Reid.
(Clark, R. C. & Reid, J. S. (1995). Acta Cryst. A51, 887-897)
Empirical absorption correction using spherical harmonics,
 implemented in SCALE3 ABSPACK scaling algorithm.
;
_exptl_crystal_colour pink
_exptl_crystal_colour_primary pink
_exptl_crystal_density_diffrn 1.423
_exptl_crystal_description irregular
_exptl_crystal_F_000 1274
_exptl_crystal_recrystallization_method 'The material was recrystallised from water by slow evaporation'
_exptl_crystal_size_max 0.183
_exptl_crystal_size_mid 0.1213
_exptl_crystal_size_min 0.0955
_refine_diff_density_max 0.295
_refine_diff_density_min -0.261
_refine_diff_density_rms 0.047
_refine_ls_abs_structure_details
;
 Flack x determined using 987 quotients [(I+)-(I-)]/[(I+)+(I-)]
 (Parsons, Flack and Wagner, Acta Cryst. B69 (2013) 249-259).
;
_refine_ls_abs_structure_Flack 0.014(11)
_refine_ls_extinction_method none
_refine_ls_goodness_of_fit_ref 1.091
_refine_ls_hydrogen_treatment constr
_refine_ls_matrix_type full
_refine_ls_number_parameters 190
_refine_ls_number_reflns 2960
_refine_ls_number_restraints 0
_refine_ls_restrained_S_all 1.091
_refine_ls_R_factor_all 0.0510
_refine_ls_R_factor_gt 0.0419
_refine_ls_shift/su_max 0.000
_refine_ls_shift/su_mean 0.000
_refine_ls_structure_factor_coef Fsqd
_refine_ls_weighting_details 'w=1/[\s^2^(Fo^2^)+(0.0329P)^2^+0.9214P] where P=(Fo^2^+2Fc^2^)/3'
_refine_ls_weighting_scheme calc
_refine_ls_wR_factor_gt 0.0820
_refine_ls_wR_factor_ref 0.0849
_reflns_Friedel_coverage 0.771
_reflns_Friedel_fraction_full 1.000
_reflns_Friedel_fraction_max 1.000
_reflns_number_gt 2638
_reflns_number_total 2960
_reflns_threshold_expression 'I > 2\s(I)'
_cod_data_source_file c6ra16086g2.cif
_cod_data_source_block ind_9684
_cod_original_cell_volume 2862.55(18)
_cod_database_code 7226704
_chemical_oxdiff_formula C56H56Cl2CoN8O16
_shelx_space_group_comment
;
The symmetry employed for this shelxl refinement is uniquely defined
by the following loop, which should always be used as a source of
symmetry information in preference to the above space-group names.
They are only intended as comments.
;
_reflns_odcompleteness_completeness 99.94
_reflns_odcompleteness_iscentric 1
_reflns_odcompleteness_theta 26.32
_olex2_refinement_description
;
1. Fixed Uiso
 At 1.2 times of:
  All C(H) groups
 At 1.5 times of:
  All C(H,H,H) groups
2.a Aromatic/amide H refined with riding coordinates:
 C1(H1), C2(H2), C3(H3), C4(H4), C6(H6), C8(H8), C10(H10), C11(H11)
2.b Idealised Me refined as rotating group:
 C13(H13A,H13B,H13C), C30(H30A,H30B,H30C)
;
_shelx_shelxl_version_number 2014/7
_olex2_date_sample_data_collection 2014-03-21
_olex2_exptl_crystal_mounting_method 'The crystal was mounted on a hair in perfluoroether oil'
_olex2_submission_special_instructions 'No special instructions were received'

loop_
_space_group_symop_operation_xyz
'x, y, z'
'y, -x, -z'
'-x, -y, z'
'-y, x, -z'
'x+1/2, -y+1/2, -z+1/2'
'-x+1/2, y+1/2, -z+1/2'
'-y+1/2, -x+1/2, z+1/2'
'y+1/2, x+1/2, z+1/2'

loop_
_atom_site_label
_atom_site_type_symbol
_atom_site_fract_x
_atom_site_fract_y
_atom_site_fract_z
_atom_site_U_iso_or_equiv
_atom_site_adp_type
_atom_site_occupancy
_atom_site_site_symmetry_order
_atom_site_calc_flag
_atom_site_refinement_flags_posn
_atom_site_refinement_flags_adp
_atom_site_refinement_flags_occupancy
Co Co 0.0000 1.0000 0.5000 0.0207(2) Uani 1 4 d S T P
O1 O 0.2396(3) 0.5727(2) 0.59704(14) 0.0422(7) Uani 1 1 d . . .
O2 O 0.0413(3) 0.8623(3) 0.77506(13) 0.0462(8) Uani 1 1 d . . .
N1 N 0.0691(2) 1.1405(2) 0.54638(13) 0.0214(6) Uani 1 1 d . . .
N2 N 0.1361(2) 0.9951(3) 0.60788(12) 0.0234(6) Uani 1 1 d . . .
C1 C 0.0579(3) 1.2506(3) 0.53130(18) 0.0264(8) Uani 1 1 d . . .
H1 H 0.0114 1.2713 0.4954 0.032 Uiso 1 1 calc R . .
C2 C 0.1118(3) 1.3346(3) 0.5662(2) 0.0341(9) Uani 1 1 d . . .
H2 H 0.1028 1.4120 0.5547 0.041 Uiso 1 1 calc R . .
C3 C 0.1791(4) 1.3038(4) 0.6182(2) 0.0384(10) Uani 1 1 d . . .
H3 H 0.2185 1.3602 0.6422 0.046 Uiso 1 1 calc R . .
C4 C 0.1893(3) 1.1925(3) 0.6353(2) 0.0307(9) Uani 1 1 d . . .
H4 H 0.2341 1.1706 0.6717 0.037 Uiso 1 1 calc R . .
C5 C 0.1325(3) 1.1121(3) 0.59824(17) 0.0236(8) Uani 1 1 d . . .
C6 C 0.1335(3) 0.9554(3) 0.66535(18) 0.0265(8) Uani 1 1 d . . .
H6 H 0.1289 1.0057 0.7014 0.032 Uiso 1 1 calc R . .
C7 C 0.1377(3) 0.8336(3) 0.67691(18) 0.0275(8) Uani 1 1 d . . .
C8 C 0.1872(3) 0.7632(3) 0.6300(2) 0.0276(8) Uani 1 1 d . . .
H8 H 0.2198 0.7952 0.5918 0.033 Uiso 1 1 calc R . .
C9 C 0.1890(3) 0.6484(3) 0.63896(19) 0.0322(9) Uani 1 1 d . . .
C10 C 0.1381(4) 0.6022(3) 0.6942(2) 0.0383(10) Uani 1 1 d . . .
H10 H 0.1384 0.5224 0.7001 0.046 Uiso 1 1 calc R . .
C11 C 0.0875(4) 0.6697(4) 0.7404(2) 0.0381(10) Uani 1 1 d . . .
H11 H 0.0519 0.6368 0.7773 0.046 Uiso 1 1 calc R . .
C12 C 0.0888(3) 0.7867(3) 0.73261(19) 0.0326(9) Uani 1 1 d . . .
C13 C -0.0142(5) 0.8193(4) 0.8316(2) 0.0599(14) Uani 1 1 d . . .
H13A H -0.0777 0.7711 0.8183 0.090 Uiso 1 1 calc GR . .
H13B H -0.0426 0.8825 0.8579 0.090 Uiso 1 1 calc GR . .
H13C H 0.0395 0.7747 0.8574 0.090 Uiso 1 1 calc GR . .
C30 C 0.2840(4) 0.6182(4) 0.5378(2) 0.0422(10) Uani 1 1 d . . .
H30A H 0.3167 0.5570 0.5116 0.063 Uiso 1 1 calc GR . .
H30B H 0.3428 0.6740 0.5479 0.063 Uiso 1 1 calc GR . .
H30C H 0.2230 0.6548 0.5133 0.063 Uiso 1 1 calc GR . .
Cl1 Cl 0.0000 0.5000 0.40331(5) 0.0334(3) Uani 1 2 d S T P
O3 O 0.0901(3) 0.5405(4) 0.44251(16) 0.0767(12) Uani 1 1 d . . .
O4 O 0.0370(3) 0.4103(3) 0.36202(17) 0.0634(10) Uani 1 1 d . . .

loop_
_atom_site_aniso_label
_atom_site_aniso_U_11
_atom_site_aniso_U_22
_atom_site_aniso_U_33
_atom_site_aniso_U_23
_atom_site_aniso_U_13
_atom_site_aniso_U_12
Co 0.0165(2) 0.0165(2) 0.0291(4) 0.000 0.000 0.000
O1 0.0547(18) 0.0257(14) 0.0463(17) -0.0026(14) -0.0020(15) -0.0033(13)
O2 0.057(2) 0.0439(18) 0.0376(15) 0.0108(14) 0.0170(14) 0.0068(14)
N1 0.0181(15) 0.0209(15) 0.0252(15) 0.0008(13) 0.0024(12) -0.0017(12)
N2 0.0205(13) 0.0229(13) 0.0268(14) 0.0026(16) -0.0028(11) -0.0032(14)
C1 0.0246(19) 0.0268(19) 0.0277(18) -0.0002(16) 0.0038(16) 0.0032(15)
C2 0.042(2) 0.0208(19) 0.040(2) -0.0010(17) 0.0011(19) -0.0020(17)
C3 0.044(3) 0.029(2) 0.042(3) -0.0109(19) 0.000(2) -0.0108(19)
C4 0.033(2) 0.027(2) 0.032(2) -0.0025(17) -0.0056(18) -0.0045(17)
C5 0.0219(18) 0.0240(18) 0.0249(18) 0.0012(15) 0.0060(15) 0.0000(14)
C6 0.0206(18) 0.0285(18) 0.0305(19) -0.0013(15) -0.0047(16) -0.0032(14)
C7 0.0242(19) 0.028(2) 0.030(2) 0.0036(16) -0.0047(16) -0.0033(15)
C8 0.030(2) 0.023(2) 0.029(2) 0.0049(17) -0.0045(17) -0.0032(16)
C9 0.031(2) 0.028(2) 0.037(2) -0.0025(18) -0.0074(18) -0.0036(16)
C10 0.042(2) 0.024(2) 0.049(3) 0.0106(19) -0.008(2) -0.0055(18)
C11 0.036(2) 0.041(2) 0.037(2) 0.017(2) 0.0024(19) -0.0028(19)
C12 0.028(2) 0.038(2) 0.032(2) 0.0058(18) -0.0022(18) 0.0013(18)
C13 0.063(3) 0.061(3) 0.056(3) 0.017(2) 0.029(3) 0.009(3)
C30 0.051(3) 0.038(2) 0.038(2) -0.007(2) 0.002(2) -0.001(2)
Cl1 0.0383(7) 0.0388(7) 0.0232(5) 0.000 0.000 -0.0091(7)
O3 0.062(2) 0.112(4) 0.056(2) -0.016(2) -0.0182(19) -0.018(2)
O4 0.066(2) 0.0369(18) 0.087(2) -0.0147(18) 0.0001(19) 0.0070(16)

loop_
_atom_type_symbol
_atom_type_description
_atom_type_scat_dispersion_real
_atom_type_scat_dispersion_imag
_atom_type_scat_source
C C 0.0033 0.0016 'International Tables Vol C Tables 4.2.6.8 and 6.1.1.4'
H H 0.0000 0.0000 'International Tables Vol C Tables 4.2.6.8 and 6.1.1.4'
Cl Cl 0.1484 0.1585 'International Tables Vol C Tables 4.2.6.8 and 6.1.1.4'
Co Co 0.3494 0.9721 'International Tables Vol C Tables 4.2.6.8 and 6.1.1.4'
N N 0.0061 0.0033 'International Tables Vol C Tables 4.2.6.8 and 6.1.1.4'
O O 0.0106 0.0060 'International Tables Vol C Tables 4.2.6.8 and 6.1.1.4'

loop_
_exptl_crystal_face_index_h
_exptl_crystal_face_index_k
_exptl_crystal_face_index_l
_exptl_crystal_face_perp_dist
_exptl_oxdiff_crystal_face_indexfrac_h
_exptl_oxdiff_crystal_face_indexfrac_k
_exptl_oxdiff_crystal_face_indexfrac_l
_exptl_oxdiff_crystal_face_x
_exptl_oxdiff_crystal_face_y
_exptl_oxdiff_crystal_face_z
-2 5 2 0.0477 -2.0000 5.0000 2.0000 0.0487 0.3103 -0.1036
2 -5 -2 0.0477 2.0000 -5.0000 -2.0000 -0.0487 -0.3103 0.1036
-4 0 5 0.0690 -4.0000 0.0000 5.0000 0.0201 0.0303 -0.2936
4 1 -5 0.0578 4.0000 1.0000 -5.0000 -0.0150 0.0291 0.3001
-5 0 -4 0.0404 -5.0000 0.0000 -4.0000 0.2970 -0.0095 -0.1446
5 0 4 0.0674 5.0000 -0.0000 4.0000 -0.2970 0.0095 0.1446
-2 -5 3 0.0537 -2.0000 -5.0000 3.0000 -0.0286 -0.2800 -0.1901
2 5 -3 0.0537 2.0000 5.0000 -3.0000 0.0286 0.2800 0.1901
-3 -5 -4 0.0592 -3.0000 -5.0000 -4.0000 0.1953 -0.3106 -0.0845
3 5 4 0.0592 3.0000 5.0000 4.0000 -0.1953 0.3106 0.0845
0 -3 5 0.0675 -0.0000 -3.0000 5.0000 -0.1478 -0.1553 -0.1279
0 3 -5 0.0675 0.0000 3.0000 -5.0000 0.1478 0.1553 0.1279
-5 1 5 0.0628 -5.0000 1.0000 5.0000 0.0633 0.0916 -0.3334
5 -1 -5 0.0628 5.0000 -1.0000 -5.0000 -0.0633 -0.0916 0.3334

loop_
_geom_angle_atom_site_label_1
_geom_angle_atom_site_label_2
_geom_angle_atom_site_label_3
_geom_angle
_geom_angle_site_symmetry_1
_geom_angle_site_symmetry_3
_geom_angle_publ_flag
N1 Co N1 102.07(6) . 4_666 y
N1 Co N1 102.07(6) 4_666 3_575 y
N1 Co N1 102.07(6) 3_575 2_466 y
N1 Co N1 125.58(15) 4_666 2_466 y
N1 Co N1 102.07(6) . 2_466 y
N1 Co N1 125.58(15) . 3_575 y
C9 O1 C30 116.5(3) . . ?
C12 O2 C13 118.3(4) . . ?
C1 N1 Co 129.0(2) . . ?
C5 N1 Co 112.4(2) . . ?
C5 N1 C1 118.6(3) . . ?
C6 N2 C5 119.8(3) . . ?
N1 C1 H1 119.0 . . ?
N1 C1 C2 122.1(3) . . ?
C2 C1 H1 119.0 . . ?
C1 C2 H2 120.7 . . ?
C3 C2 C1 118.5(4) . . ?
C3 C2 H2 120.7 . . ?
C2 C3 H3 119.9 . . ?
C4 C3 C2 120.2(4) . . ?
C4 C3 H3 119.9 . . ?
C3 C4 H4 120.8 . . ?
C3 C4 C5 118.3(4) . . ?
C5 C4 H4 120.8 . . ?
N1 C5 N2 112.1(3) . . ?
N1 C5 C4 122.1(3) . . ?
C4 C5 N2 125.7(3) . . ?
N2 C6 H6 119.5 . . ?
N2 C6 C7 121.0(3) . . ?
C7 C6 H6 119.5 . . ?
C8 C7 C6 119.2(3) . . ?
C12 C7 C6 120.7(4) . . ?
C12 C7 C8 120.0(4) . . ?
C7 C8 H8 119.9 . . ?
C9 C8 C7 120.2(4) . . ?
C9 C8 H8 119.9 . . ?
O1 C9 C10 116.1(3) . . ?
C8 C9 O1 124.4(4) . . ?
C8 C9 C10 119.4(4) . . ?
C9 C10 H10 119.3 . . ?
C11 C10 C9 121.3(4) . . ?
C11 C10 H10 119.3 . . ?
C10 C11 H11 120.2 . . ?
C10 C11 C12 119.6(4) . . ?
C12 C11 H11 120.2 . . ?
O2 C12 C7 115.6(4) . . ?
O2 C12 C11 124.8(4) . . ?
C11 C12 C7 119.5(4) . . ?
O2 C13 H13A 109.5 . . ?
O2 C13 H13B 109.5 . . ?
O2 C13 H13C 109.5 . . ?
H13A C13 H13B 109.5 . . ?
H13A C13 H13C 109.5 . . ?
H13B C13 H13C 109.5 . . ?
O1 C30 H30A 109.5 . . ?
O1 C30 H30B 109.5 . . ?
O1 C30 H30C 109.5 . . ?
H30A C30 H30B 109.5 . . ?
H30A C30 H30C 109.5 . . ?
H30B C30 H30C 109.5 . . ?
O3 Cl1 O3 110.9(3) . 3_565 ?
O3 Cl1 O4 111.0(2) 3_565 3_565 ?
O3 Cl1 O4 108.5(2) . 3_565 ?
O3 Cl1 O4 108.5(2) 3_565 . ?
O3 Cl1 O4 111.0(2) . . ?
O4 Cl1 O4 107.1(3) 3_565 . ?

loop_
_geom_bond_atom_site_label_1
_geom_bond_atom_site_label_2
_geom_bond_distance
_geom_bond_site_symmetry_2
_geom_bond_publ_flag
Co N1 2.080(3) . y
Co N1 2.080(3) 4_666 y
Co N1 2.080(3) 3_575 y
Co N1 2.080(3) 2_466 y
O1 C9 1.377(5) . ?
O1 C30 1.428(5) . ?
O2 C12 1.368(5) . ?
O2 C13 1.425(5) . ?
N1 C1 1.344(4) . ?
N1 C5 1.343(5) . ?
N2 C5 1.397(4) . ?
N2 C6 1.269(4) . ?
C1 H1 0.9500 . ?
C1 C2 1.380(5) . ?
C2 H2 0.9500 . ?
C2 C3 1.379(6) . ?
C3 H3 0.9500 . ?
C3 C4 1.366(5) . ?
C4 H4 0.9500 . ?
C4 C5 1.390(5) . ?
C6 H6 0.9500 . ?
C6 C7 1.458(5) . ?
C7 C8 1.400(5) . ?
C7 C12 1.395(5) . ?
C8 H8 0.9500 . ?
C8 C9 1.370(5) . ?
C9 C10 1.394(6) . ?
C10 H10 0.9500 . ?
C10 C11 1.375(6) . ?
C11 H11 0.9500 . ?
C11 C12 1.391(5) . ?
C13 H13A 0.9800 . ?
C13 H13B 0.9800 . ?
C13 H13C 0.9800 . ?
C30 H30A 0.9800 . ?
C30 H30B 0.9800 . ?
C30 H30C 0.9800 . ?
Cl1 O3 1.417(3) . ?
Cl1 O3 1.417(3) 3_565 ?
Cl1 O4 1.425(3) 3_565 ?
Cl1 O4 1.425(3) . ?

loop_
_geom_torsion_atom_site_label_1
_geom_torsion_atom_site_label_2
_geom_torsion_atom_site_label_3
_geom_torsion_atom_site_label_4
_geom_torsion
Co N1 C1 C2 -178.4(3)
Co N1 C5 N2 0.1(3)
Co N1 C5 C4 178.1(3)
O1 C9 C10 C11 178.3(4)
N1 C1 C2 C3 0.0(6)
N2 C6 C7 C8 24.7(5)
N2 C6 C7 C12 -152.6(4)
C1 N1 C5 N2 179.9(3)
C1 N1 C5 C4 -2.0(5)
C1 C2 C3 C4 -1.6(6)
C2 C3 C4 C5 1.4(6)
C3 C4 C5 N1 0.4(6)
C3 C4 C5 N2 178.2(3)
C5 N1 C1 C2 1.8(5)
C5 N2 C6 C7 -179.7(3)
C6 N2 C5 N1 -141.3(3)
C6 N2 C5 C4 40.7(5)
C6 C7 C8 C9 -178.0(3)
C6 C7 C12 O2 -1.8(5)
C6 C7 C12 C11 175.8(4)
C7 C8 C9 O1 -177.2(3)
C7 C8 C9 C10 1.8(6)
C8 C7 C12 O2 -179.1(3)
C8 C7 C12 C11 -1.5(6)
C8 C9 C10 C11 -0.9(6)
C9 C10 C11 C12 -1.3(6)
C10 C11 C12 O2 179.8(4)
C10 C11 C12 C7 2.4(6)
C12 C7 C8 C9 -0.7(6)
C13 O2 C12 C7 177.4(4)
C13 O2 C12 C11 -0.1(6)
C30 O1 C9 C8 -5.7(6)
C30 O1 C9 C10 175.2(3)
